data_2226321
loop_
_publ_author_name
'Shad, Hazoor A.'
'Malik, M. Azad'
'Tahir, M. Nawaz'
'Chohan, Zahid H.'
'Thebo, Khalid H.'
'Helliwell, Madeleine'

_publ_section_title
;
 Tris[bis(2-methylpropyl)dithiophosphinato]bismuth(III)
;
_journal_coeditor_code WM2334
_journal_issue 6
_journal_name_full 'Acta Crystallographica Section E'
_journal_page_first m605
_journal_paper_doi 10.1107/S1600536810015618
_journal_volume 66
_journal_year 2010
_chemical_formula_iupac '[Bi (C8 H18 P1 S2)3]'
_chemical_formula_moiety 'C24 H54 Bi P3 S6'
_chemical_formula_sum 'C24 H54 Bi P3 S6'
_chemical_formula_weight 836.92
_chemical_name_systematic
;
Tris[bis(2-methylpropyl)dithiophosphinato]bismuth(III)
;
_space_group_IT_number 14
_symmetry_cell_setting monoclinic
_symmetry_space_group_name_Hall '-P 2ybc'
_symmetry_space_group_name_H-M 'P 1 21/c 1'
_atom_sites_solution_hydrogens geom
_atom_sites_solution_primary direct
_atom_sites_solution_secondary difmap
_audit_creation_method SHELXL-97
_cell_angle_alpha 90
_cell_angle_beta 119.312(6)
_cell_angle_gamma 90
_cell_formula_units_Z 4
_cell_length_a 13.954(2)
_cell_length_b 10.8719(16)
_cell_length_c 27.648(3)
_cell_measurement_reflns_used 2649
_cell_measurement_temperature 100(2)
_cell_measurement_theta_max 26.40
_cell_measurement_theta_min 1.98
_cell_volume 3657.4(9)
_computing_cell_refinement 'SAINT (Bruker, 2007)'
_computing_data_collection 'APEX2 (Bruker, 2007)'
_computing_data_reduction 'SAINT (Bruker, 2007)'
_computing_molecular_graphics 'ORTEP-3 for Windows (Farrugia, 1997) and PLATON (Spek, 2009)'
_computing_publication_material
;
WinGX (Farrugia, 1999) and PLATON (Spek, 2009)
;
_computing_structure_refinement 'SHELXL97 (Sheldrick, 2008)'
_computing_structure_solution 'SHELXS97 (Sheldrick, 2008)'
_diffrn_ambient_temperature 100(2)
_diffrn_detector_area_resol_mean 7.82
_diffrn_measured_fraction_theta_full 0.997
_diffrn_measured_fraction_theta_max 0.997
_diffrn_measurement_device_type 'Bruker Kappa APEXII CCD'
_diffrn_measurement_method \w
_diffrn_radiation_monochromator graphite
_diffrn_radiation_source 'fine-focus sealed tube'
_diffrn_radiation_type MoK\a
_diffrn_radiation_wavelength 0.71073
_diffrn_reflns_av_R_equivalents 0.0557
_diffrn_reflns_av_sigmaI/netI 0.0640
_diffrn_reflns_limit_h_max 16
_diffrn_reflns_limit_h_min -9
_diffrn_reflns_limit_k_max 12
_diffrn_reflns_limit_k_min -12
_diffrn_reflns_limit_l_max 32
_diffrn_reflns_limit_l_min -32
_diffrn_reflns_number 18769
_diffrn_reflns_theta_full 25.03
_diffrn_reflns_theta_max 25.03
_diffrn_reflns_theta_min 2.05
_diffrn_standards_number 0
_exptl_absorpt_coefficient_mu 5.308
_exptl_absorpt_correction_T_max 0.586
_exptl_absorpt_correction_T_min 0.293
_exptl_absorpt_correction_type multi-scan
_exptl_absorpt_process_details '(SADABS; Bruker, 2005)'
_exptl_crystal_colour colorless
_exptl_crystal_density_diffrn 1.520
_exptl_crystal_density_method 'not measured'
_exptl_crystal_description prisms
_exptl_crystal_F_000 1688
_exptl_crystal_size_max 0.30
_exptl_crystal_size_mid 0.20
_exptl_crystal_size_min 0.10
_refine_diff_density_max 1.498
_refine_diff_density_min -0.803
_refine_ls_goodness_of_fit_ref 1.011
_refine_ls_hydrogen_treatment constr
_refine_ls_matrix_type full
_refine_ls_number_parameters 319
_refine_ls_number_reflns 6440
_refine_ls_number_restraints 0
_refine_ls_restrained_S_all 1.011
_refine_ls_R_factor_all 0.0540
_refine_ls_R_factor_gt 0.0376
_refine_ls_shift/su_max 0.001
_refine_ls_shift/su_mean 0.000
_refine_ls_structure_factor_coef Fsqd
_refine_ls_weighting_details 'calc w=1/[\s^2^(Fo^2^)+(0.0247P)^2^] where P=(Fo^2^+2Fc^2^)/3'
_refine_ls_weighting_scheme calc
_refine_ls_wR_factor_gt 0.0674
_refine_ls_wR_factor_ref 0.0720
_reflns_number_gt 5175
_reflns_number_total 6440
_reflns_threshold_expression I>2\s(I)
_cod_data_source_file wm2334.cif
_cod_data_source_block I
_cod_original_cell_volume 3657.2(9)
_cod_original_sg_symbol_H-M 'P 21/c'
_cod_database_code 2226321
_cod_database_fobs_code 2226321

loop_
_symmetry_equiv_pos_site_id
_symmetry_equiv_pos_as_xyz
1 x,y,z
2 -x,1/2+y,1/2-z
3 -x,-y,-z
4 x,1/2-y,1/2+z

loop_
_atom_site_aniso_label
_atom_site_aniso_U_11
_atom_site_aniso_U_22
_atom_site_aniso_U_33
_atom_site_aniso_U_12
_atom_site_aniso_U_13
_atom_site_aniso_U_23
Bi1 0.01330(10) 0.02080(10) 0.01370(10) -0.00090(10) 0.00560(10) 0.00080(10)
S1 0.0244(8) 0.0201(7) 0.0254(8) 0.0014(7) 0.0142(7) 0.0049(6)
S2 0.0204(8) 0.0201(8) 0.0286(8) 0.0037(7) 0.0128(7) 0.0047(6)
S3 0.0216(8) 0.0189(7) 0.0201(8) -0.0032(6) 0.0092(7) -0.0030(6)
S4 0.0175(8) 0.0224(8) 0.0240(8) 0.0031(7) 0.0071(7) -0.0025(6)
S5 0.0228(8) 0.0221(8) 0.0185(8) -0.0033(7) 0.0103(7) -0.0050(6)
S6 0.0300(9) 0.0225(8) 0.0184(8) -0.0034(7) 0.0095(7) 0.0011(6)
P1 0.0169(8) 0.0174(8) 0.0200(8) 0.0023(7) 0.0098(6) 0.0035(6)
P2 0.0149(7) 0.0178(8) 0.0186(7) 0.0001(7) 0.0068(6) -0.0005(7)
P3 0.0230(8) 0.0207(8) 0.0163(8) 0.0004(7) 0.0093(7) -0.0002(6)
C1 0.016(3) 0.023(3) 0.024(3) 0.002(3) 0.011(3) 0.007(3)
C2 0.021(3) 0.031(4) 0.031(4) -0.005(3) 0.009(3) -0.008(3)
C3 0.051(5) 0.068(5) 0.040(4) -0.026(4) 0.023(4) -0.018(4)
C4 0.031(4) 0.037(4) 0.042(4) -0.009(3) 0.005(3) 0.010(3)
C5 0.036(4) 0.015(3) 0.030(3) 0.002(3) 0.022(3) 0.005(3)
C6 0.031(4) 0.017(3) 0.021(3) 0.001(3) 0.015(3) 0.000(2)
C7 0.036(4) 0.047(4) 0.031(4) 0.006(3) 0.015(3) 0.013(3)
C8 0.040(4) 0.057(5) 0.030(4) 0.007(4) 0.013(3) 0.015(3)
C9 0.016(3) 0.023(3) 0.016(3) 0.002(3) 0.006(2) 0.000(2)
C10 0.022(3) 0.029(3) 0.020(3) -0.004(3) 0.008(3) 0.000(3)
C11 0.058(5) 0.062(5) 0.065(5) 0.018(4) 0.047(5) 0.031(4)
C12 0.044(4) 0.051(4) 0.039(4) 0.014(4) 0.029(4) 0.018(3)
C13 0.018(3) 0.022(3) 0.028(3) 0.000(3) 0.012(3) 0.004(3)
C14 0.019(3) 0.035(4) 0.031(4) -0.003(3) 0.008(3) 0.007(3)
C15 0.035(4) 0.050(4) 0.037(4) -0.006(4) 0.020(3) 0.013(3)
C16 0.038(4) 0.037(4) 0.071(5) 0.001(4) 0.026(4) 0.023(4)
C17 0.040(4) 0.025(3) 0.023(3) -0.004(3) 0.021(3) -0.001(3)
C18 0.032(4) 0.036(4) 0.045(4) 0.005(3) 0.030(3) -0.001(3)
C19 0.044(4) 0.058(5) 0.046(4) 0.015(4) 0.028(4) 0.019(4)
C20 0.070(6) 0.047(5) 0.082(6) 0.026(5) 0.060(5) 0.022(4)
C21 0.035(4) 0.026(3) 0.012(3) -0.005(3) 0.005(3) 0.001(3)
C22 0.023(3) 0.030(4) 0.028(3) -0.005(3) 0.007(3) 0.014(3)
C23 0.038(4) 0.037(4) 0.051(5) 0.001(4) 0.001(4) 0.005(4)
C24 0.033(4) 0.041(4) 0.035(4) 0.003(3) 0.016(3) 0.001(3)

loop_
_atom_site_type_symbol
_atom_site_label
_atom_site_fract_x
_atom_site_fract_y
_atom_site_fract_z
_atom_site_U_iso_or_equiv
_atom_site_thermal_displace_type
_atom_site_calc_flag
_atom_site_refinement_flags
_atom_site_occupancy
Bi Bi1 0.06995(2) 0.21172(2) 0.170130(10) 0.01630(10) Uani . . 1.000
S S1 -0.11857(12) 0.33737(13) 0.15017(6) 0.0224(4) Uani . . 1.000
S S2 -0.03418(12) 0.06325(13) 0.21195(6) 0.0227(5) Uani . . 1.000
S S3 0.26521(12) 0.06889(12) 0.22085(6) 0.0206(4) Uani . . 1.000
S S4 0.22263(12) 0.34033(13) 0.26537(6) 0.0226(5) Uani . . 1.000
S S5 0.09638(12) 0.37496(13) 0.09744(6) 0.0211(5) Uani . . 1.000
S S6 -0.00195(13) 0.08630(13) 0.07039(6) 0.0246(5) Uani . . 1.000
P P1 -0.14233(12) 0.20298(13) 0.19409(6) 0.0178(5) Uani . . 1.000
P P2 0.33382(11) 0.20960(13) 0.27465(6) 0.0177(4) Uani . . 1.000
P P3 0.02840(13) 0.24188(13) 0.03923(6) 0.0201(5) Uani . . 1.000
C C1 -0.2816(4) 0.1437(5) 0.1584(2) 0.0205(17) Uani . . 1.000
C C2 -0.3138(5) 0.0524(5) 0.1105(2) 0.029(2) Uani . . 1.000
C C3 -0.3158(6) 0.1108(7) 0.0610(3) 0.053(3) Uani . . 1.000
C C4 -0.4249(5) -0.0039(6) 0.0953(3) 0.042(2) Uani . . 1.000
C C5 -0.1299(5) 0.2727(5) 0.2559(2) 0.0245(19) Uani . . 1.000
C C6 -0.1274(5) 0.1858(5) 0.3010(2) 0.0220(19) Uani . . 1.000
C C7 -0.1946(5) 0.2374(6) 0.3260(3) 0.039(2) Uani . . 1.000
C C8 -0.0108(5) 0.1609(7) 0.3458(3) 0.044(3) Uani . . 1.000
C C9 0.4074(4) 0.1487(5) 0.3449(2) 0.0191(17) Uani . . 1.000
C C10 0.3411(5) 0.0739(5) 0.3660(2) 0.0247(17) Uani . . 1.000
C C11 0.2785(6) 0.1557(7) 0.3855(3) 0.054(3) Uani . . 1.000
C C12 0.4183(5) -0.0086(6) 0.4133(3) 0.041(2) Uani . . 1.000
C C13 0.4438(4) 0.2748(5) 0.2656(2) 0.0224(17) Uani . . 1.000
C C14 0.4075(5) 0.3253(5) 0.2072(3) 0.030(2) Uani . . 1.000
C C15 0.4928(5) 0.2942(6) 0.1895(3) 0.040(2) Uani . . 1.000
C C16 0.3886(6) 0.4624(6) 0.2045(3) 0.049(3) Uani . . 1.000
C C17 0.1147(5) 0.2134(5) 0.0084(2) 0.0269(19) Uani . . 1.000
C C18 0.2382(5) 0.1969(6) 0.0471(3) 0.033(2) Uani . . 1.000
C C19 0.2663(6) 0.0715(6) 0.0754(3) 0.047(3) Uani . . 1.000
C C20 0.2997(7) 0.2164(6) 0.0149(3) 0.057(3) Uani . . 1.000
C C21 -0.1002(5) 0.2894(5) -0.0203(2) 0.0271(19) Uani . . 1.000
C C22 -0.1951(5) 0.3198(5) -0.0093(2) 0.0294(19) Uani . . 1.000
C C23 -0.3052(6) 0.2852(6) -0.0595(3) 0.051(3) Uani . . 1.000
C C24 -0.1956(5) 0.4512(5) 0.0067(3) 0.037(2) Uani . . 1.000
H H1A -0.29575 0.10347 0.18643 0.0243 Uiso . . 1.000
H H1B -0.33205 0.21497 0.14372 0.0243 Uiso . . 1.000
H H2 -0.25795 -0.01508 0.12385 0.0354 Uiso . . 1.000
H H3A -0.36686 0.18052 0.04853 0.0794 Uiso . . 1.000
H H3B -0.33999 0.05021 0.03098 0.0794 Uiso . . 1.000
H H3C -0.24193 0.13983 0.07090 0.0794 Uiso . . 1.000
H H4A -0.48110 0.06063 0.08166 0.0634 Uiso . . 1.000
H H4B -0.42123 -0.04269 0.12817 0.0634 Uiso . . 1.000
H H4C -0.44382 -0.06596 0.06630 0.0634 Uiso . . 1.000
H H5A -0.06166 0.32229 0.27309 0.0293 Uiso . . 1.000
H H5B -0.19216 0.33033 0.24472 0.0293 Uiso . . 1.000
H H6 -0.16097 0.10564 0.28284 0.0263 Uiso . . 1.000
H H7A -0.19284 0.17968 0.35365 0.0582 Uiso . . 1.000
H H7B -0.27075 0.24944 0.29669 0.0582 Uiso . . 1.000
H H7C -0.16348 0.31646 0.34387 0.0582 Uiso . . 1.000
H H8A 0.02384 0.23821 0.36437 0.0661 Uiso . . 1.000
H H8B 0.03078 0.12514 0.32915 0.0661 Uiso . . 1.000
H H8C -0.01133 0.10330 0.37290 0.0661 Uiso . . 1.000
H H9A 0.46754 0.09564 0.34763 0.0227 Uiso . . 1.000
H H9B 0.44203 0.21868 0.37057 0.0227 Uiso . . 1.000
H H10 0.28712 0.02094 0.33501 0.0295 Uiso . . 1.000
H H11A 0.23623 0.10447 0.39746 0.0812 Uiso . . 1.000
H H11B 0.22833 0.20897 0.35489 0.0812 Uiso . . 1.000
H H11C 0.33058 0.20646 0.41655 0.0812 Uiso . . 1.000
H H12A 0.47201 0.04212 0.44395 0.0613 Uiso . . 1.000
H H12B 0.45684 -0.06368 0.40051 0.0613 Uiso . . 1.000
H H12C 0.37605 -0.05741 0.42616 0.0613 Uiso . . 1.000
H H13A 0.47870 0.34222 0.29272 0.0270 Uiso . . 1.000
H H13B 0.50028 0.21065 0.27415 0.0270 Uiso . . 1.000
H H14 0.33661 0.28482 0.18067 0.0356 Uiso . . 1.000
H H15A 0.46621 0.32181 0.15129 0.0597 Uiso . . 1.000
H H15B 0.50466 0.20502 0.19169 0.0597 Uiso . . 1.000
H H15C 0.56222 0.33569 0.21420 0.0597 Uiso . . 1.000
H H16A 0.45682 0.50375 0.23083 0.0730 Uiso . . 1.000
H H16B 0.33102 0.48069 0.21401 0.0730 Uiso . . 1.000
H H16C 0.36557 0.49180 0.16686 0.0730 Uiso . . 1.000
H H17A 0.08699 0.13844 -0.01474 0.0327 Uiso . . 1.000
H H17B 0.10462 0.28268 -0.01691 0.0327 Uiso . . 1.000
H H18 0.26297 0.26145 0.07661 0.0392 Uiso . . 1.000
H H19A 0.24302 0.00673 0.04726 0.0699 Uiso . . 1.000
H H19B 0.22812 0.06129 0.09694 0.0699 Uiso . . 1.000
H H19C 0.34582 0.06597 0.10025 0.0699 Uiso . . 1.000
H H20A 0.37893 0.21848 0.04074 0.0851 Uiso . . 1.000
H H20B 0.27669 0.29440 -0.00537 0.0851 Uiso . . 1.000
H H20C 0.28295 0.14866 -0.01148 0.0851 Uiso . . 1.000
H H21A -0.08554 0.36287 -0.03677 0.0325 Uiso . . 1.000
H H21B -0.12474 0.22296 -0.04830 0.0325 Uiso . . 1.000
H H22 -0.18579 0.26766 0.02257 0.0348 Uiso . . 1.000
H H23A -0.36439 0.29763 -0.05054 0.0764 Uiso . . 1.000
H H23B -0.30350 0.19859 -0.06890 0.0764 Uiso . . 1.000
H H23C -0.31826 0.33705 -0.09109 0.0764 Uiso . . 1.000
H H24A -0.12610 0.47020 0.04010 0.0546 Uiso . . 1.000
H H24B -0.25678 0.46469 0.01400 0.0546 Uiso . . 1.000
H H24C -0.20434 0.50492 -0.02371 0.0546 Uiso . . 1.000

loop_
_atom_type_symbol
_atom_type_description
_atom_type_scat_dispersion_real
_atom_type_scat_dispersion_imag
_atom_type_scat_source
C C 0.0033 0.0016 'International Tables Vol C Tables 4.2.6.8 and 6.1.1.4'
H H 0.0000 0.0000 'International Tables Vol C Tables 4.2.6.8 and 6.1.1.4'
P P 0.1023 0.0942 'International Tables Vol C Tables 4.2.6.8 and 6.1.1.4'
S S 0.1246 0.1234 'International Tables Vol C Tables 4.2.6.8 and 6.1.1.4'
Bi Bi -4.1077 10.2566 'International Tables Vol C Tables 4.2.6.8 and 6.1.1.4'

loop_
_geom_angle_atom_site_label_1
_geom_angle_atom_site_label_2
_geom_angle_atom_site_label_3
_geom_angle_site_symmetry_1
_geom_angle_site_symmetry_2
_geom_angle_site_symmetry_3
_geom_angle
_geom_angle_publ_flag
S1 Bi1 S2 . . . 74.33(5) no
S1 Bi1 S3 . . . 163.04(5) no
S1 Bi1 S4 . . . 98.71(5) no
S1 Bi1 S5 . . . 89.46(5) no
S1 Bi1 S6 . . . 101.39(5) no
S2 Bi1 S3 . . . 92.74(5) no
S2 Bi1 S4 . . . 102.12(5) no
S2 Bi1 S5 . . . 159.27(5) no
S2 Bi1 S6 . . . 96.86(5) no
S3 Bi1 S4 . . . 72.90(4) no
S3 Bi1 S5 . . . 105.42(5) no
S3 Bi1 S6 . . . 90.84(5) no
S4 Bi1 S5 . . . 92.90(4) no
S4 Bi1 S6 . . . 155.41(6) no
S5 Bi1 S6 . . . 73.37(4) no
Bi1 S1 P1 . . . 86.74(7) no
Bi1 S2 P1 . . . 86.66(7) no
Bi1 S3 P2 . . . 86.78(7) no
Bi1 S4 P2 . . . 87.25(6) no
Bi1 S5 P3 . . . 86.74(7) no
Bi1 S6 P3 . . . 87.91(6) no
S1 P1 S2 . . . 111.45(11) no
S1 P1 C1 . . . 112.09(18) no
S1 P1 C5 . . . 107.3(2) no
S2 P1 C1 . . . 109.78(19) no
S2 P1 C5 . . . 111.8(2) no
C1 P1 C5 . . . 104.2(3) no
S3 P2 S4 . . . 112.39(10) no
S3 P2 C9 . . . 109.08(19) no
S3 P2 C13 . . . 108.80(19) no
S4 P2 C9 . . . 112.8(2) no
S4 P2 C13 . . . 110.81(19) no
C9 P2 C13 . . . 102.5(3) no
S5 P3 S6 . . . 111.82(9) no
S5 P3 C17 . . . 109.6(2) no
S5 P3 C21 . . . 112.82(19) no
S6 P3 C17 . . . 112.43(19) no
S6 P3 C21 . . . 107.6(2) no
C17 P3 C21 . . . 102.2(3) no
P1 C1 C2 . . . 118.8(5) no
C1 C2 C3 . . . 112.4(5) no
C1 C2 C4 . . . 109.1(6) no
C3 C2 C4 . . . 111.0(5) no
P1 C5 C6 . . . 117.4(4) no
C5 C6 C7 . . . 111.4(5) no
C5 C6 C8 . . . 111.1(6) no
C7 C6 C8 . . . 110.5(5) no
P2 C9 C10 . . . 117.7(4) no
C9 C10 C11 . . . 112.4(5) no
C9 C10 C12 . . . 109.5(6) no
C11 C10 C12 . . . 109.3(5) no
P2 C13 C14 . . . 114.7(4) no
C13 C14 C15 . . . 110.4(6) no
C13 C14 C16 . . . 111.4(5) no
C15 C14 C16 . . . 110.3(6) no
P3 C17 C18 . . . 118.2(4) no
C17 C18 C19 . . . 112.5(6) no
C17 C18 C20 . . . 109.8(6) no
C19 C18 C20 . . . 110.3(6) no
P3 C21 C22 . . . 116.6(4) no
C21 C22 C23 . . . 110.4(5) no
C21 C22 C24 . . . 113.2(6) no
C23 C22 C24 . . . 110.8(6) no
P1 C1 H1A . . . 108.00 no
P1 C1 H1B . . . 108.00 no
C2 C1 H1A . . . 108.00 no
C2 C1 H1B . . . 108.00 no
H1A C1 H1B . . . 107.00 no
C1 C2 H2 . . . 108.00 no
C3 C2 H2 . . . 108.00 no
C4 C2 H2 . . . 108.00 no
C2 C3 H3A . . . 110.00 no
C2 C3 H3B . . . 109.00 no
C2 C3 H3C . . . 110.00 no
H3A C3 H3B . . . 109.00 no
H3A C3 H3C . . . 109.00 no
H3B C3 H3C . . . 109.00 no
C2 C4 H4A . . . 109.00 no
C2 C4 H4B . . . 109.00 no
C2 C4 H4C . . . 109.00 no
H4A C4 H4B . . . 109.00 no
H4A C4 H4C . . . 109.00 no
H4B C4 H4C . . . 109.00 no
P1 C5 H5A . . . 108.00 no
P1 C5 H5B . . . 108.00 no
C6 C5 H5A . . . 108.00 no
C6 C5 H5B . . . 108.00 no
H5A C5 H5B . . . 107.00 no
C5 C6 H6 . . . 108.00 no
C7 C6 H6 . . . 108.00 no
C8 C6 H6 . . . 108.00 no
C6 C7 H7A . . . 109.00 no
C6 C7 H7B . . . 110.00 no
C6 C7 H7C . . . 109.00 no
H7A C7 H7B . . . 109.00 no
H7A C7 H7C . . . 109.00 no
H7B C7 H7C . . . 109.00 no
C6 C8 H8A . . . 109.00 no
C6 C8 H8B . . . 109.00 no
C6 C8 H8C . . . 109.00 no
H8A C8 H8B . . . 109.00 no
H8A C8 H8C . . . 110.00 no
H8B C8 H8C . . . 109.00 no
P2 C9 H9A . . . 108.00 no
P2 C9 H9B . . . 108.00 no
C10 C9 H9A . . . 108.00 no
C10 C9 H9B . . . 108.00 no
H9A C9 H9B . . . 107.00 no
C9 C10 H10 . . . 109.00 no
C11 C10 H10 . . . 109.00 no
C12 C10 H10 . . . 109.00 no
C10 C11 H11A . . . 109.00 no
C10 C11 H11B . . . 109.00 no
C10 C11 H11C . . . 109.00 no
H11A C11 H11B . . . 110.00 no
H11A C11 H11C . . . 110.00 no
H11B C11 H11C . . . 109.00 no
C10 C12 H12A . . . 109.00 no
C10 C12 H12B . . . 110.00 no
C10 C12 H12C . . . 110.00 no
H12A C12 H12B . . . 109.00 no
H12A C12 H12C . . . 109.00 no
H12B C12 H12C . . . 110.00 no
P2 C13 H13A . . . 109.00 no
P2 C13 H13B . . . 109.00 no
C14 C13 H13A . . . 109.00 no
C14 C13 H13B . . . 108.00 no
H13A C13 H13B . . . 108.00 no
C13 C14 H14 . . . 108.00 no
C15 C14 H14 . . . 108.00 no
C16 C14 H14 . . . 108.00 no
C14 C15 H15A . . . 110.00 no
C14 C15 H15B . . . 109.00 no
C14 C15 H15C . . . 109.00 no
H15A C15 H15B . . . 109.00 no
H15A C15 H15C . . . 109.00 no
H15B C15 H15C . . . 109.00 no
C14 C16 H16A . . . 109.00 no
C14 C16 H16B . . . 109.00 no
C14 C16 H16C . . . 109.00 no
H16A C16 H16B . . . 109.00 no
H16A C16 H16C . . . 109.00 no
H16B C16 H16C . . . 109.00 no
P3 C17 H17A . . . 108.00 no
P3 C17 H17B . . . 108.00 no
C18 C17 H17A . . . 108.00 no
C18 C17 H17B . . . 108.00 no
H17A C17 H17B . . . 107.00 no
C17 C18 H18 . . . 108.00 no
C19 C18 H18 . . . 108.00 no
C20 C18 H18 . . . 108.00 no
C18 C19 H19A . . . 109.00 no
C18 C19 H19B . . . 109.00 no
C18 C19 H19C . . . 109.00 no
H19A C19 H19B . . . 109.00 no
H19A C19 H19C . . . 110.00 no
H19B C19 H19C . . . 109.00 no
C18 C20 H20A . . . 110.00 no
C18 C20 H20B . . . 110.00 no
C18 C20 H20C . . . 109.00 no
H20A C20 H20B . . . 110.00 no
H20A C20 H20C . . . 109.00 no
H20B C20 H20C . . . 109.00 no
P3 C21 H21A . . . 108.00 no
P3 C21 H21B . . . 108.00 no
C22 C21 H21A . . . 108.00 no
C22 C21 H21B . . . 108.00 no
H21A C21 H21B . . . 107.00 no
C21 C22 H22 . . . 107.00 no
C23 C22 H22 . . . 107.00 no
C24 C22 H22 . . . 107.00 no
C22 C23 H23A . . . 109.00 no
C22 C23 H23B . . . 109.00 no
C22 C23 H23C . . . 109.00 no
H23A C23 H23B . . . 109.00 no
H23A C23 H23C . . . 110.00 no
H23B C23 H23C . . . 110.00 no
C22 C24 H24A . . . 110.00 no
C22 C24 H24B . . . 110.00 no
C22 C24 H24C . . . 109.00 no
H24A C24 H24B . . . 110.00 no
H24A C24 H24C . . . 109.00 no
H24B C24 H24C . . . 109.00 no

loop_
_geom_bond_atom_site_label_1
_geom_bond_atom_site_label_2
_geom_bond_site_symmetry_1
_geom_bond_site_symmetry_2
_geom_bond_distance
_geom_bond_publ_flag
Bi1 S1 . . 2.7694(18) no
Bi1 S2 . . 2.7747(17) no
Bi1 S3 . . 2.8391(17) no
Bi1 S4 . . 2.8169(16) no
Bi1 S5 . . 2.8373(16) no
Bi1 S6 . . 2.7859(15) no
S1 P1 . . 2.028(2) no
S2 P1 . . 2.025(2) no
S3 P2 . . 2.019(2) no
S4 P2 . . 2.026(2) no
S5 P3 . . 2.022(2) no
S6 P3 . . 2.035(2) no
P1 C1 . . 1.813(6) no
P1 C5 . . 1.799(6) no
P2 C9 . . 1.820(5) no
P2 C13 . . 1.816(6) no
P3 C17 . . 1.810(7) no
P3 C21 . . 1.818(6) no
C1 C2 . . 1.536(7) no
C2 C3 . . 1.497(9) no
C2 C4 . . 1.522(11) no
C5 C6 . . 1.551(8) no
C6 C7 . . 1.519(10) no
C6 C8 . . 1.511(10) no
C9 C10 . . 1.545(9) no
C10 C11 . . 1.519(11) no
C10 C12 . . 1.515(9) no
C13 C14 . . 1.538(9) no
C14 C15 . . 1.530(11) no
C14 C16 . . 1.509(9) no
C17 C18 . . 1.530(10) no
C18 C19 . . 1.525(9) no
C18 C20 . . 1.524(13) no
C21 C22 . . 1.533(10) no
C22 C23 . . 1.530(10) no
C22 C24 . . 1.497(8) no
C1 H1A . . 0.9900 no
C1 H1B . . 0.9900 no
C2 H2 . . 1.0000 no
C3 H3A . . 0.9800 no
C3 H3B . . 0.9800 no
C3 H3C . . 0.9800 no
C4 H4A . . 0.9800 no
C4 H4B . . 0.9800 no
C4 H4C . . 0.9800 no
C5 H5A . . 0.9900 no
C5 H5B . . 0.9900 no
C6 H6 . . 1.0000 no
C7 H7A . . 0.9800 no
C7 H7B . . 0.9800 no
C7 H7C . . 0.9800 no
C8 H8A . . 0.9800 no
C8 H8B . . 0.9800 no
C8 H8C . . 0.9800 no
C9 H9A . . 0.9900 no
C9 H9B . . 0.9900 no
C10 H10 . . 1.0000 no
C11 H11A . . 0.9800 no
C11 H11B . . 0.9800 no
C11 H11C . . 0.9800 no
C12 H12A . . 0.9800 no
C12 H12B . . 0.9800 no
C12 H12C . . 0.9800 no
C13 H13A . . 0.9900 no
C13 H13B . . 0.9900 no
C14 H14 . . 1.0000 no
C15 H15A . . 0.9800 no
C15 H15B . . 0.9800 no
C15 H15C . . 0.9800 no
C16 H16A . . 0.9800 no
C16 H16B . . 0.9800 no
C16 H16C . . 0.9800 no
C17 H17A . . 0.9900 no
C17 H17B . . 0.9900 no
C18 H18 . . 1.0000 no
C19 H19A . . 0.9800 no
C19 H19B . . 0.9800 no
C19 H19C . . 0.9800 no
C20 H20A . . 0.9800 no
C20 H20B . . 0.9800 no
C20 H20C . . 0.9800 no
C21 H21A . . 0.9900 no
C21 H21B . . 0.9900 no
C22 H22 . . 1.0000 no
C23 H23A . . 0.9800 no
C23 H23B . . 0.9800 no
C23 H23C . . 0.9800 no
C24 H24A . . 0.9800 no
C24 H24B . . 0.9800 no
C24 H24C . . 0.9800 no

loop_
_geom_contact_atom_site_label_1
_geom_contact_atom_site_label_2
_geom_contact_distance
_geom_contact_site_symmetry_1
_geom_contact_site_symmetry_2
_geom_contact_publ_flag
Bi1 H14 3.6700 . . no
S1 S2 3.349(2) . . no
S1 C3 3.616(8) . . no
S2 S1 3.349(2) . . no
S3 S4 3.361(2) . . no
S4 C11 3.624(8) . . no
S4 S3 3.361(2) . . no
S5 C24 3.684(8) . . no
S5 S6 3.360(2) . . no
S6 S5 3.360(2) . . no
S6 C19 3.681(10) . . no
S1 H3C 2.9500 . . no
S2 H5A 2.8800 . 2_545 no
S2 H2 2.9900 . . no
S2 H8B 2.9800 . . no
S3 H10 3.0600 . . no
S3 H14 2.9700 . . no
S3 H5B 3.1000 . 2_545 no
S4 H16B 2.9600 . . no
S4 H1A 3.1100 . 2_555 no
S4 H11B 2.8200 . . no
S4 H6 3.1200 . 2_555 no
S4 H4B 3.1600 . 2_555 no
S5 H14 3.1500 . . no
S5 H8C 3.0300 . 2_555 no
S5 H18 2.9300 . . no
S5 H24A 2.9000 . . no
S6 H19B 2.9300 . . no
S6 H22 2.9800 . . no
S6 H17A 2.8200 . 3_555 no
P1 H3C 3.0600 . . no
P3 H19B 3.1300 . . no
C3 S1 3.616(8) . . no
C11 S4 3.624(8) . . no
C19 S6 3.681(10) . . no
C24 S5 3.684(8) . . no
C1 H6 3.0300 . . no
C3 H22 3.0400 . . no
C6 H1A 3.0100 . . no
C8 H11A 3.0800 . . no
C11 H20B 3.0800 . 4_555 no
C11 H8B 3.0400 . . no
C16 H13B 3.0200 . 2_655 no
C19 H23B 3.0000 . 3_555 no
C20 H11C 3.0700 . 4_554 no
C21 H7A 3.0900 . 4_554 no
C23 H9B 3.0800 . 4_454 no
C24 H20B 2.9800 . 3_565 no
H1A C6 3.0100 . . no
H1A H4B 2.3300 . . no
H1A H6 2.3900 . . no
H1A S4 3.1100 . 2_545 no
H1B H3A 2.4600 . . no
H1B H4A 2.5700 . . no
H2 S2 2.9900 . . no
H3A H1B 2.4600 . . no
H3A H4A 2.5500 . . no
H3B H4C 2.4600 . . no
H3B H20C 2.4500 . 3_555 no
H3C S1 2.9500 . . no
H3C P1 3.0600 . . no
H3C H22 2.3100 . . no
H4A H1B 2.5700 . . no
H4A H3A 2.5500 . . no
H4A H20A 2.4200 . 1_455 no
H4B H1A 2.3300 . . no
H4B S4 3.1600 . 2_545 no
H4C H3B 2.4600 . . no
H5A H8A 2.3800 . . no
H5A H8B 2.5900 . . no
H5A S2 2.8800 . 2_555 no
H5B H7B 2.3600 . . no
H5B H7C 2.5700 . . no
H5B S3 3.1000 . 2_555 no
H6 C1 3.0300 . . no
H6 H1A 2.3900 . . no
H6 S4 3.1200 . 2_545 no
H7A H8C 2.4600 . . no
H7A C21 3.0900 . 4_555 no
H7B H5B 2.3600 . . no
H7B H15C 2.5100 . 1_455 no
H7C H5B 2.5700 . . no
H7C H8A 2.5400 . . no
H8A H5A 2.3800 . . no
H8A H7C 2.5400 . . no
H8B S2 2.9800 . . no
H8B C11 3.0400 . . no
H8B H5A 2.5900 . . no
H8B H11A 2.5600 . . no
H8C H7A 2.4600 . . no
H8C S5 3.0300 . 2_545 no
H9A H12B 2.3200 . . no
H9B H11C 2.4500 . . no
H9B C23 3.0800 . 4_655 no
H9B H23A 2.5100 . 4_655 no
H10 S3 3.0600 . . no
H11A C8 3.0800 . . no
H11A H8B 2.5600 . . no
H11A H12C 2.4500 . . no
H11B S4 2.8200 . . no
H11C H9B 2.4500 . . no
H11C H12A 2.4900 . . no
H11C C20 3.0700 . 4_555 no
H12A H11C 2.4900 . . no
H12B H9A 2.3200 . . no
H12B H15A 2.5000 . 2_645 no
H12C H11A 2.4500 . . no
H13A H16A 2.3700 . . no
H13B H15B 2.3100 . . no
H13B H15C 2.6000 . . no
H13B C16 3.0200 . 2_645 no
H13B H16A 2.3500 . 2_645 no
H14 Bi1 3.6700 . . no
H14 S3 2.9700 . . no
H14 S5 3.1500 . . no
H14 H18 2.5500 . . no
H15A H16C 2.4800 . . no
H15A H12B 2.5000 . 2_655 no
H15B H13B 2.3100 . . no
H15C H7B 2.5100 . 1_655 no
H15C H13B 2.6000 . . no
H15C H16A 2.5200 . . no
H16A H13A 2.3700 . . no
H16A H15C 2.5200 . . no
H16A H13B 2.3500 . 2_655 no
H16B S4 2.9600 . . no
H16C H15A 2.4800 . . no
H17A H19A 2.4600 . . no
H17A S6 2.8200 . 3_555 no
H17B H20B 2.2700 . . no
H17B H21A 2.5800 . . no
H18 S5 2.9300 . . no
H18 H14 2.5500 . . no
H19A H17A 2.4600 . . no
H19A H20C 2.4900 . . no
H19A H23B 2.3600 . 3_555 no
H19B S6 2.9300 . . no
H19B P3 3.1300 . . no
H19C H20A 2.5300 . . no
H20A H4A 2.4200 . 1_655 no
H20A H19C 2.5300 . . no
H20B H17B 2.2700 . . no
H20B C24 2.9800 . 3_565 no
H20B C11 3.0800 . 4_554 no
H20C H19A 2.4900 . . no
H20C H3B 2.4500 . 3_555 no
H21A H17B 2.5800 . . no
H21A H24C 2.4200 . . no
H21B H23B 2.2900 . . no
H22 S6 2.9800 . . no
H22 C3 3.0400 . . no
H22 H3C 2.3100 . . no
H23A H24B 2.4700 . . no
H23A H9B 2.5100 . 4_454 no
H23B H21B 2.2900 . . no
H23B C19 3.0000 . 3_555 no
H23B H19A 2.3600 . 3_555 no
H23C H24C 2.5400 . . no
H24A S5 2.9000 . . no
H24B H23A 2.4700 . . no
H24C H21A 2.4200 . . no
H24C H23C 2.5400 . . no

loop_
_geom_hbond_atom_site_label_D
_geom_hbond_atom_site_label_H
_geom_hbond_atom_site_label_A
_geom_hbond_site_symmetry_A
_geom_hbond_distance_DH
_geom_hbond_distance_HA
_geom_hbond_distance_DA
_geom_hbond_angle_DHA
_geom_hbond_publ_flag
C11 H11B S4 . 0.98 2.8200 3.624(8) 139.00 yes
C17 H17A S6 3_555 0.99 2.8200 3.806(6) 173.00 yes
C3 H3C Cg1 . 0.98 2.97 3.665(8) 129.00 yes
C14 H14 Cg2 . 1.00 2.74 3.248(8) 112.00 yes
C22 H22 Cg3 . 1.00 2.90 3.345(6) 108.00 yes

loop_
_geom_torsion_atom_site_label_1
_geom_torsion_atom_site_label_2
_geom_torsion_atom_site_label_3
_geom_torsion_atom_site_label_4
_geom_torsion_site_symmetry_1
_geom_torsion_site_symmetry_2
_geom_torsion_site_symmetry_3
_geom_torsion_site_symmetry_4
_geom_torsion
_geom_torsion_publ_flag
S2 Bi1 S1 P1 . . . . 5.75(6) no
S4 Bi1 S1 P1 . . . . -94.48(7) no
S5 Bi1 S1 P1 . . . . 172.68(6) no
S6 Bi1 S1 P1 . . . . 99.77(7) no
S1 Bi1 S2 P1 . . . . -5.77(6) no
S3 Bi1 S2 P1 . . . . 163.10(6) no
S4 Bi1 S2 P1 . . . . 90.01(7) no
S5 Bi1 S2 P1 . . . . -45.50(15) no
S6 Bi1 S2 P1 . . . . -105.72(7) no
S2 Bi1 S3 P2 . . . . -107.07(7) no
S4 Bi1 S3 P2 . . . . -5.23(7) no
S5 Bi1 S3 P2 . . . . 83.06(7) no
S6 Bi1 S3 P2 . . . . 156.02(7) no
S1 Bi1 S4 P2 . . . . 170.07(7) no
S2 Bi1 S4 P2 . . . . 94.35(7) no
S3 Bi1 S4 P2 . . . . 5.21(7) no
S5 Bi1 S4 P2 . . . . -100.04(7) no
S6 Bi1 S4 P2 . . . . -45.36(13) no
S1 Bi1 S5 P3 . . . . -99.46(8) no
S2 Bi1 S5 P3 . . . . -61.48(15) no
S3 Bi1 S5 P3 . . . . 88.79(8) no
S4 Bi1 S5 P3 . . . . 161.85(8) no
S6 Bi1 S5 P3 . . . . 2.61(8) no
S1 Bi1 S6 P3 . . . . 83.38(8) no
S2 Bi1 S6 P3 . . . . 158.71(8) no
S3 Bi1 S6 P3 . . . . -108.44(8) no
S4 Bi1 S6 P3 . . . . -60.85(13) no
S5 Bi1 S6 P3 . . . . -2.59(8) no
Bi1 S1 P1 S2 . . . . -8.17(9) no
Bi1 S1 P1 C1 . . . . -131.7(2) no
Bi1 S1 P1 C5 . . . . 114.5(2) no
Bi1 S2 P1 S1 . . . . 8.16(9) no
Bi1 S2 P1 C1 . . . . 132.95(19) no
Bi1 S2 P1 C5 . . . . -111.9(2) no
Bi1 S3 P2 S4 . . . . 7.52(9) no
Bi1 S3 P2 C9 . . . . 133.4(2) no
Bi1 S3 P2 C13 . . . . -115.58(19) no
Bi1 S4 P2 S3 . . . . -7.58(9) no
Bi1 S4 P2 C9 . . . . -131.4(2) no
Bi1 S4 P2 C13 . . . . 114.39(18) no
Bi1 S5 P3 S6 . . . . -3.68(11) no
Bi1 S5 P3 C17 . . . . -129.07(19) no
Bi1 S5 P3 C21 . . . . 117.7(3) no
Bi1 S6 P3 S5 . . . . 3.75(11) no
Bi1 S6 P3 C17 . . . . 127.6(2) no
Bi1 S6 P3 C21 . . . . -120.7(2) no
S1 P1 C1 C2 . . . . 78.1(4) no
S2 P1 C1 C2 . . . . -46.3(4) no
C5 P1 C1 C2 . . . . -166.2(4) no
S1 P1 C5 C6 . . . . -171.1(5) no
S2 P1 C5 C6 . . . . -48.6(6) no
C1 P1 C5 C6 . . . . 69.9(6) no
S3 P2 C9 C10 . . . . -59.2(4) no
S4 P2 C9 C10 . . . . 66.4(4) no
C13 P2 C9 C10 . . . . -174.4(4) no
S3 P2 C13 C14 . . . . 59.9(4) no
S4 P2 C13 C14 . . . . -64.2(4) no
C9 P2 C13 C14 . . . . 175.3(4) no
S5 P3 C17 C18 . . . . 47.6(5) no
S6 P3 C17 C18 . . . . -77.5(5) no
C21 P3 C17 C18 . . . . 167.5(4) no
S5 P3 C21 C22 . . . . -63.2(5) no
S6 P3 C21 C22 . . . . 60.6(4) no
C17 P3 C21 C22 . . . . 179.1(4) no
P1 C1 C2 C3 . . . . -68.1(7) no
P1 C1 C2 C4 . . . . 168.4(4) no
P1 C5 C6 C7 . . . . -139.3(5) no
P1 C5 C6 C8 . . . . 97.1(6) no
P2 C9 C10 C11 . . . . -80.6(5) no
P2 C9 C10 C12 . . . . 157.8(4) no
P2 C13 C14 C15 . . . . -140.2(5) no
P2 C13 C14 C16 . . . . 96.9(6) no
P3 C17 C18 C19 . . . . 75.4(6) no
P3 C17 C18 C20 . . . . -161.4(4) no
P3 C21 C22 C23 . . . . -147.1(4) no
P3 C21 C22 C24 . . . . 88.1(5) no
